data_4324135
loop_
_publ_author_name
'Juan Forni\'es'
'Consuelo Fortu\~no'
'Susana Ib\'a\~nez'
'Antonio Mart\'in'
'Pilar Romero'
'Piero Mastrorilli'
'Vito Gallo'

_publ_section_title
;
 Synthesis, Dynamic Behavior, and Reactivity of New Unsaturated
 Heterotrinuclear 46 Valence Electron Complexes Polynuclear Homo- or
 Heterometallic Palladium(II)-Platinum(II) Pentafluorophenyl Complexes
 Containing Bridging Diphenylphosphido Ligands. 27. For part 26, see ref
 1.
;
_journal_name_full 'Inorganic Chemistry'
_journal_page_first 285
_journal_page_last 298
_journal_paper_doi 10.1021/ic101934t
_journal_volume 50
_journal_year 2011
_chemical_formula_sum 'C91 H57 Cl2 F20 P5 Pd Pt2'
_chemical_formula_weight 2252.70
_chemical_name_systematic
; 
 ? 
;
_space_group_IT_number 4
_symmetry_cell_setting monoclinic
_symmetry_space_group_name_Hall 'P 2yb'
_symmetry_space_group_name_H-M 'P 1 21 1'
_atom_sites_solution_hydrogens geom
_atom_sites_solution_primary direct
_atom_sites_solution_secondary difmap
_audit_creation_method SHELXL-97
_cell_angle_alpha 90.00
_cell_angle_beta 90.3280(10)
_cell_angle_gamma 90.00
_cell_formula_units_Z 2
_cell_length_a 12.6057(6)
_cell_length_b 20.2225(10)
_cell_length_c 16.4417(8)
_cell_measurement_reflns_used 5166
_cell_measurement_temperature 173(2)
_cell_measurement_theta_max 21.04
_cell_measurement_theta_min 3.12
_cell_volume 4191.2(4)
_computing_cell_refinement 'Bruker SMART'
_computing_data_collection 'Bruker SMART'
_computing_data_reduction 'Bruker SAINT'
_computing_molecular_graphics 'Bruker SHELXTL'
_computing_publication_material 'Bruker SHELXTL'
_computing_structure_refinement 'SHELXL-97 (Sheldrick, 1997)'
_computing_structure_solution 'SHELXS-97 (Sheldrick, 1990)'
_diffrn_ambient_temperature 173(2)
_diffrn_measured_fraction_theta_full 0.990
_diffrn_measured_fraction_theta_max 0.990
_diffrn_measurement_device_type 'bruker smart'
_diffrn_measurement_method 'w scans'
_diffrn_radiation_monochromator graphite
_diffrn_radiation_source 'fine-focus sealed tube'
_diffrn_radiation_type MoK\a
_diffrn_radiation_wavelength 0.71073
_diffrn_reflns_av_R_equivalents 0.1283
_diffrn_reflns_av_sigmaI/netI 0.1398
_diffrn_reflns_limit_h_max 12
_diffrn_reflns_limit_h_min -14
_diffrn_reflns_limit_k_max 22
_diffrn_reflns_limit_k_min -24
_diffrn_reflns_limit_l_max 16
_diffrn_reflns_limit_l_min -19
_diffrn_reflns_number 23163
_diffrn_reflns_theta_full 25.14
_diffrn_reflns_theta_max 25.14
_diffrn_reflns_theta_min 1.60
_exptl_absorpt_coefficient_mu 3.793
_exptl_absorpt_correction_T_max 0.6384
_exptl_absorpt_correction_T_min 0.5485
_exptl_absorpt_correction_type multi-scan
_exptl_crystal_colour red
_exptl_crystal_density_diffrn 1.785
_exptl_crystal_density_method 'not measured'
_exptl_crystal_description bloc
_exptl_crystal_F_000 2188
_exptl_crystal_size_max 0.18
_exptl_crystal_size_mid 0.15
_exptl_crystal_size_min 0.13
_refine_diff_density_max 1.646
_refine_diff_density_min -1.305
_refine_diff_density_rms 0.194
_refine_ls_abs_structure_details 'Flack H D (1983), Acta Cryst. A39, 876-881'
_refine_ls_abs_structure_Flack -0.004(8)
_refine_ls_extinction_method none
_refine_ls_goodness_of_fit_ref 1.006
_refine_ls_hydrogen_treatment constr
_refine_ls_matrix_type full
_refine_ls_number_parameters 1084
_refine_ls_number_reflns 14214
_refine_ls_number_restraints 3
_refine_ls_restrained_S_all 1.006
_refine_ls_R_factor_all 0.0869
_refine_ls_R_factor_gt 0.0729
_refine_ls_shift/su_max 0.001
_refine_ls_shift/su_mean 0.000
_refine_ls_structure_factor_coef Fsqd
_refine_ls_weighting_details 'w=1/[\s^2^(Fo^2^)+(0.0950P)^2^+0.0000P] where P=(Fo^2^+2Fc^2^)/3'
_refine_ls_weighting_scheme calc
_refine_ls_wR_factor_gt 0.1724
_refine_ls_wR_factor_ref 0.1831
_reflns_number_gt 11689
_reflns_number_total 14214
_reflns_threshold_expression >2sigma(I)
_cod_data_source_file ic101934t_si_001_1.cif
_cod_data_source_block 3
_cod_depositor_comments
;
The following automatic conversions were performed:

'_refine_ls_weighting_scheme' value 'calc
w=1/[\s^2^(Fo^2^)+(0.0950P)^2^+0.0000P] where P=(Fo^2^+2Fc^2^)/3' was
changed to 'calc'. New tag '_refine_ls_weighting_details' was
created. The value of the new tag was set to
'w=1/[\s^2^(Fo^2^)+(0.0950P)^2^+0.0000P] where P=(Fo^2^+2Fc^2^)/3'.

Automatic conversion script
Id: cif_fix_values 3143 2015-03-26 13:38:13Z robertas 
;
_cod_database_code 4324135

loop_
_symmetry_equiv_pos_as_xyz
'x, y, z'
'-x, y+1/2, -z'

loop_
_atom_site_label
_atom_site_type_symbol
_atom_site_fract_x
_atom_site_fract_y
_atom_site_fract_z
_atom_site_U_iso_or_equiv
_atom_site_adp_type
_atom_site_occupancy
_atom_site_calc_flag
_atom_site_refinement_flags
_atom_site_disorder_assembly
_atom_site_disorder_group
Pt1 Pt 1.22229(5) 0.58078(3) -1.45149(4) 0.03044(16) Uani 1 d . . .
Pt2 Pt 1.23353(5) 0.68279(3) -1.03378(4) 0.02905(16) Uani 1 d . . .
Pd Pd 1.20786(10) 0.62012(6) -1.21398(7) 0.0304(3) Uani 1 d . . .
P1 P 1.1246(3) 0.62386(19) -1.3402(2) 0.0299(9) Uani 1 d . . .
P2 P 1.1394(3) 0.7115(2) -1.1534(3) 0.0296(9) Uani 1 d . . .
P3 P 1.3713(3) 0.55955(19) -1.3757(3) 0.0307(9) Uani 1 d . . .
P4 P 1.3126(4) 0.5256(2) -1.2543(3) 0.0323(9) Uani 1 d . . .
P5 P 1.3094(4) 0.66372(19) -0.9039(3) 0.0317(9) Uani 1 d . . .
F1 F 1.1424(9) 0.6842(5) -1.5946(6) 0.056(3) Uani 1 d . . .
F2 F 0.9764(10) 0.6794(7) -1.6993(7) 0.074(3) Uani 1 d . . .
F3 F 0.8320(9) 0.5810(8) -1.6900(8) 0.078(4) Uani 1 d . . .
F4 F 0.8585(8) 0.4813(6) -1.5765(7) 0.060(3) Uani 1 d . . .
F5 F 1.0267(8) 0.4813(5) -1.4752(6) 0.044(2) Uani 1 d . . .
F6 F 1.3852(9) 0.6542(5) -1.5725(7) 0.056(3) Uani 1 d . . .
F7 F 1.5053(10) 0.6105(7) -1.6919(8) 0.075(4) Uani 1 d . . .
F8 F 1.5012(12) 0.4811(8) -1.7397(8) 0.090(5) Uani 1 d . . .
F9 F 1.3589(13) 0.3941(6) -1.6663(8) 0.082(4) Uani 1 d . . .
F10 F 1.2325(10) 0.4395(6) -1.5480(7) 0.066(3) Uani 1 d . . .
F11 F 1.4846(8) 0.6985(5) -1.0884(6) 0.049(3) Uani 1 d . . .
F12 F 1.6024(9) 0.8080(6) -1.1155(9) 0.074(4) Uani 1 d . . .
F13 F 1.5204(9) 0.9322(5) -1.0956(8) 0.064(3) Uani 1 d . . .
F14 F 1.3135(9) 0.9468(4) -1.0550(7) 0.052(3) Uani 1 d . . .
F15 F 1.1982(8) 0.8382(5) -1.0186(6) 0.046(2) Uani 1 d . . .
F16 F 1.0189(8) 0.6763(6) -0.9304(7) 0.059(3) Uani 1 d . . .
F17 F 0.8842(9) 0.5788(7) -0.8937(9) 0.089(4) Uani 1 d . . .
F18 F 0.9126(13) 0.4548(8) -0.9504(12) 0.111(6) Uani 1 d . . .
F19 F 1.0792(15) 0.4274(6) -1.0483(10) 0.105(6) Uani 1 d . . .
F20 F 1.2231(9) 0.5229(5) -1.0830(7) 0.057(3) Uani 1 d . . .
C1 C 1.0888(11) 0.5829(8) -1.5279(9) 0.033(3) Uani 1 d . . .
C2 C 1.0716(13) 0.6312(9) -1.5881(11) 0.041(4) Uani 1 d . . .
C3 C 0.987(2) 0.6333(10) -1.6401(12) 0.061(6) Uani 1 d . . .
C4 C 0.9180(14) 0.5810(11) -1.6373(13) 0.056(5) Uani 1 d . . .
C5 C 0.9283(15) 0.5298(9) -1.5803(12) 0.044(4) Uani 1 d . . .
C6 C 1.0170(14) 0.5339(8) -1.5272(10) 0.036(4) Uani 1 d . . .
C7 C 1.3046(15) 0.5485(9) -1.5526(10) 0.043(4) Uani 1 d . . .
C8 C 1.3737(13) 0.5919(9) -1.5957(10) 0.042(4) Uani 1 d . . .
C9 C 1.4390(15) 0.5678(15) -1.6560(12) 0.068(7) Uani 1 d . . .
C10 C 1.4343(16) 0.5013(14) -1.6808(13) 0.063(7) Uani 1 d . . .
C11 C 1.3675(19) 0.4615(12) -1.6444(13) 0.061(6) Uani 1 d . . .
C12 C 1.3001(14) 0.4826(8) -1.5828(11) 0.041(4) Uani 1 d . . .
C13 C 1.3326(13) 0.7637(8) -1.0509(9) 0.033(4) Uani 1 d . . .
C14 C 1.4392(15) 0.7586(8) -1.0768(10) 0.040(4) Uani 1 d . . .
C15 C 1.5004(13) 0.8143(8) -1.0932(11) 0.038(4) Uani 1 d . . .
C16 C 1.4585(18) 0.8761(10) -1.0819(13) 0.056(5) Uani 1 d . . .
C17 C 1.3523(18) 0.8844(9) -1.0607(10) 0.047(5) Uani 1 d . . .
C18 C 1.2994(15) 0.8270(9) -1.0428(10) 0.042(4) Uani 1 d . . .
C19 C 1.1257(12) 0.6049(8) -1.0126(10) 0.034(4) Uani 1 d . . .
C20 C 1.0338(13) 0.6166(8) -0.9618(10) 0.037(4) Uani 1 d . . .
C21 C 0.9656(15) 0.5681(11) -0.9434(14) 0.059(5) Uani 1 d . . .
C22 C 0.9779(16) 0.5043(11) -0.9728(15) 0.066(7) Uani 1 d . . .
C23 C 1.066(2) 0.4904(11) -1.0214(14) 0.070(7) Uani 1 d . . .
C24 C 1.1357(15) 0.5414(7) -1.0370(11) 0.039(4) Uani 1 d . . .
C25 C 1.0757(14) 0.7070(8) -1.3689(11) 0.038(4) Uani 1 d . . .
C26 C 1.1357(13) 0.7472(8) -1.4208(10) 0.035(4) Uani 1 d . . .
H26 H 1.2026 0.7319 -1.4393 0.042 Uiso 1 calc R . .
C27 C 1.0982(17) 0.8110(9) -1.4464(13) 0.053(5) Uani 1 d . . .
H27 H 1.1397 0.8375 -1.4818 0.064 Uiso 1 calc R . .
C28 C 1.0020(17) 0.8333(10) -1.4194(13) 0.059(6) Uani 1 d . . .
H28 H 0.9741 0.8742 -1.4381 0.071 Uiso 1 calc R . .
C29 C 0.9460(17) 0.7951(10) -1.3644(12) 0.053(5) Uani 1 d . . .
H29 H 0.8806 0.8118 -1.3447 0.063 Uiso 1 calc R . .
C30 C 0.9806(14) 0.7325(9) -1.3358(10) 0.040(4) Uani 1 d . . .
H30 H 0.9416 0.7087 -1.2962 0.048 Uiso 1 calc R . .
C31 C 1.0011(14) 0.5763(9) -1.3247(10) 0.041(4) Uani 1 d . . .
C32 C 0.9957(14) 0.5281(8) -1.2636(11) 0.042(4) Uani 1 d . . .
H32 H 1.0560 0.5190 -1.2305 0.050 Uiso 1 calc R . .
C33 C 0.9020(18) 0.4940(11) -1.2517(16) 0.068(6) Uani 1 d . . .
H33 H 0.8973 0.4619 -1.2095 0.082 Uiso 1 calc R . .
C34 C 0.8134(19) 0.5066(12) -1.3020(16) 0.074(7) Uani 1 d . . .
H34 H 0.7497 0.4824 -1.2940 0.089 Uiso 1 calc R . .
C35 C 0.8180(19) 0.5533(12) -1.3621(17) 0.073(7) Uani 1 d . . .
H35 H 0.7574 0.5617 -1.3951 0.088 Uiso 1 calc R . .
C36 C 0.9123(14) 0.5887(10) -1.3751(12) 0.049(5) Uani 1 d . . .
H36 H 0.9161 0.6207 -1.4173 0.058 Uiso 1 calc R . .
C37 C 1.0040(16) 0.7176(9) -1.1238(10) 0.045(5) Uani 1 d . . .
C38 C 0.9341(15) 0.6646(10) -1.1392(11) 0.050(5) Uani 1 d . . .
H38 H 0.9616 0.6282 -1.1690 0.060 Uiso 1 calc R . .
C39 C 0.8291(16) 0.6604(12) -1.1150(11) 0.059(6) Uani 1 d . . .
H39 H 0.7849 0.6240 -1.1287 0.071 Uiso 1 calc R . .
C40 C 0.7931(17) 0.7145(11) -1.0685(12) 0.055(5) Uani 1 d . . .
H40 H 0.7235 0.7134 -1.0467 0.065 Uiso 1 calc R . .
C41 C 0.856(2) 0.7687(11) -1.0538(13) 0.070(7) Uani 1 d . . .
H41 H 0.8269 0.8058 -1.0267 0.084 Uiso 1 calc R . .
C42 C 0.9639(15) 0.7706(10) -1.0781(12) 0.049(5) Uani 1 d . . .
H42 H 1.0080 0.8069 -1.0638 0.058 Uiso 1 calc R . .
C43 C 1.1789(16) 0.7893(9) -1.2031(10) 0.043(4) Uani 1 d . . .
C44 C 1.1119(13) 0.8458(8) -1.2102(10) 0.037(4) Uani 1 d . . .
H44 H 1.0396 0.8431 -1.1945 0.045 Uiso 1 calc R . .
C45 C 1.1525(17) 0.9052(10) -1.2402(13) 0.056(5) Uani 1 d . . .
H45 H 1.1082 0.9432 -1.2414 0.067 Uiso 1 calc R . .
C46 C 1.2524(19) 0.9100(9) -1.2675(12) 0.055(5) Uani 1 d . . .
H46 H 1.2775 0.9514 -1.2868 0.066 Uiso 1 calc R . .
C47 C 1.3224(18) 0.8534(9) -1.2680(11) 0.055(6) Uani 1 d . . .
H47 H 1.3919 0.8555 -1.2897 0.066 Uiso 1 calc R . .
C48 C 1.2803(14) 0.7940(7) -1.2337(10) 0.035(4) Uani 1 d . . .
H48 H 1.3244 0.7559 -1.2319 0.043 Uiso 1 calc R . .
C49 C 1.4648(13) 0.4988(8) -1.4214(9) 0.031(3) Uani 1 d . . .
C50 C 1.5472(15) 0.5233(11) -1.4655(11) 0.051(5) Uani 1 d . . .
H50 H 1.5572 0.5698 -1.4697 0.062 Uiso 1 calc R . .
C51 C 1.6179(18) 0.4798(12) -1.5049(14) 0.071(7) Uani 1 d . . .
H51 H 1.6784 0.4976 -1.5313 0.085 Uiso 1 calc R . .
C52 C 1.6018(18) 0.4121(15) -1.5064(18) 0.086(9) Uani 1 d . . .
H52 H 1.6466 0.3837 -1.5368 0.103 Uiso 1 calc R . .
C53 C 1.5190(17) 0.3878(10) -1.4626(12) 0.059(6) Uani 1 d . . .
H53 H 1.5100 0.3412 -1.4599 0.070 Uiso 1 calc R . .
C54 C 1.4433(17) 0.4298(10) -1.4196(11) 0.053(5) Uani 1 d . . .
H54 H 1.3836 0.4121 -1.3921 0.063 Uiso 1 calc R . .
C55 C 1.4579(15) 0.6281(9) -1.3476(10) 0.042(4) Uani 1 d . . .
C56 C 1.5513(16) 0.6176(10) -1.3039(12) 0.053(5) Uani 1 d . . .
H56 H 1.5701 0.5743 -1.2864 0.063 Uiso 1 calc R . .
C57 C 1.6156(17) 0.6701(10) -1.2865(12) 0.055(5) Uani 1 d . . .
H57 H 1.6766 0.6630 -1.2535 0.066 Uiso 1 calc R . .
C58 C 1.5949(18) 0.7349(9) -1.3159(14) 0.060(6) Uani 1 d . . .
H58 H 1.6425 0.7703 -1.3052 0.072 Uiso 1 calc R . .
C59 C 1.5027(17) 0.7446(10) -1.3607(15) 0.061(6) Uani 1 d . . .
H59 H 1.4867 0.7873 -1.3816 0.073 Uiso 1 calc R . .
C60 C 1.4344(14) 0.6928(7) -1.3752(12) 0.045(4) Uani 1 d . . .
H60 H 1.3702 0.7006 -1.4041 0.054 Uiso 1 calc R . .
C61 C 1.4295(15) 0.5025(8) -1.1973(10) 0.040(4) Uani 1 d . . .
C62 C 1.4906(16) 0.4471(9) -1.2089(11) 0.046(4) Uani 1 d . . .
H62 H 1.4650 0.4143 -1.2455 0.056 Uiso 1 calc R . .
C63 C 1.5833(16) 0.4365(12) -1.1721(13) 0.063(6) Uani 1 d . . .
H63 H 1.6228 0.3976 -1.1834 0.076 Uiso 1 calc R . .
C64 C 1.623(2) 0.4842(16) -1.1156(13) 0.087(10) Uani 1 d . . .
H64 H 1.6903 0.4786 -1.0907 0.104 Uiso 1 calc R . .
C65 C 1.5595(18) 0.5400(12) -1.0973(15) 0.068(6) Uani 1 d . . .
H65 H 1.5842 0.5721 -1.0596 0.082 Uiso 1 calc R . .
C66 C 1.4633(17) 0.5473(11) -1.1338(13) 0.057(6) Uani 1 d . . .
H66 H 1.4179 0.5823 -1.1175 0.069 Uiso 1 calc R . .
C67 C 1.2427(13) 0.4474(8) -1.2681(11) 0.035(4) Uani 1 d . . .
C68 C 1.1886(17) 0.4319(9) -1.3403(12) 0.052(5) Uani 1 d . . .
H68 H 1.1952 0.4603 -1.3860 0.062 Uiso 1 calc R . .
C69 C 1.1229(16) 0.3737(9) -1.3463(14) 0.058(6) Uani 1 d . . .
H69 H 1.0846 0.3639 -1.3947 0.070 Uiso 1 calc R . .
C70 C 1.118(2) 0.3332(10) -1.2803(17) 0.072(7) Uani 1 d . . .
H70 H 1.0783 0.2932 -1.2844 0.086 Uiso 1 calc R . .
C71 C 1.1671(17) 0.3478(9) -1.2084(15) 0.056(6) Uani 1 d . . .
H71 H 1.1572 0.3204 -1.1622 0.068 Uiso 1 calc R . .
C72 C 1.2328(16) 0.4039(9) -1.2033(11) 0.045(5) Uani 1 d . . .
H72 H 1.2712 0.4122 -1.1545 0.054 Uiso 1 calc R . .
C73 C 1.4538(13) 0.6658(8) -0.8939(9) 0.034(4) Uani 1 d . . .
C74 C 1.5163(13) 0.6104(9) -0.8853(11) 0.042(4) Uani 1 d . . .
H74 H 1.4843 0.5679 -0.8856 0.051 Uiso 1 calc R . .
C75 C 1.6269(15) 0.6160(11) -0.8759(12) 0.054(5) Uani 1 d . . .
H75 H 1.6701 0.5780 -0.8683 0.065 Uiso 1 calc R . .
C76 C 1.6697(15) 0.6770(12) -0.8782(12) 0.057(5) Uani 1 d . . .
H76 H 1.7448 0.6800 -0.8747 0.068 Uiso 1 calc R . .
C77 C 1.6139(18) 0.7361(13) -0.8852(14) 0.066(6) Uani 1 d . . .
H77 H 1.6478 0.7780 -0.8853 0.079 Uiso 1 calc R . .
C78 C 1.5057(16) 0.7288(10) -0.8918(12) 0.045(5) Uani 1 d . . .
H78 H 1.4632 0.7676 -0.8951 0.054 Uiso 1 calc R . .
C79 C 1.2699(13) 0.7292(8) -0.8308(11) 0.037(4) Uani 1 d . . .
C80 C 1.3227(16) 0.7326(9) -0.7528(11) 0.048(5) Uani 1 d . . .
H80 H 1.3791 0.7034 -0.7389 0.057 Uiso 1 calc R . .
C81 C 1.2870(18) 0.7805(11) -0.6989(14) 0.060(6) Uani 1 d . . .
H81 H 1.3232 0.7857 -0.6485 0.072 Uiso 1 calc R . .
C82 C 1.202(2) 0.8205(9) -0.7153(13) 0.064(7) Uani 1 d . . .
H82 H 1.1791 0.8516 -0.6759 0.076 Uiso 1 calc R . .
C83 C 1.150(2) 0.8157(11) -0.7899(16) 0.070(7) Uani 1 d . . .
H83 H 1.0915 0.8440 -0.8020 0.084 Uiso 1 calc R . .
C84 C 1.1836(15) 0.7688(8) -0.8467(12) 0.043(4) Uani 1 d . . .
H84 H 1.1465 0.7643 -0.8968 0.052 Uiso 1 calc R . .
C85 C 1.2687(12) 0.5854(7) -0.8551(9) 0.031(3) Uani 1 d . . .
C86 C 1.2042(12) 0.5857(10) -0.7879(9) 0.040(4) Uani 1 d . . .
H86 H 1.1875 0.6262 -0.7617 0.048 Uiso 1 calc R . .
C87 C 1.1632(16) 0.5261(9) -0.7582(12) 0.050(5) Uani 1 d . . .
H87 H 1.1207 0.5269 -0.7107 0.060 Uiso 1 calc R . .
C88 C 1.1825(18) 0.4659(9) -0.7959(14) 0.059(6) Uani 1 d . . .
H88 H 1.1519 0.4263 -0.7757 0.071 Uiso 1 calc R . .
C89 C 1.2481(14) 0.4650(8) -0.8643(12) 0.042(4) Uani 1 d . . .
H89 H 1.2652 0.4247 -0.8907 0.050 Uiso 1 calc R . .
C90 C 1.2882(13) 0.5262(9) -0.8929(10) 0.037(4) Uani 1 d . . .
H90 H 1.3306 0.5262 -0.9405 0.044 Uiso 1 calc R . .
Cl2 Cl 0.6088(12) 0.7659(6) -1.6604(8) 0.170(3) Uani 1 d D . .
Cl1 Cl 0.7239(11) 0.6935(6) -1.5313(8) 0.170(3) Uani 1 d D . .
C91 C 0.705(2) 0.7076(15) -1.6348(9) 0.145(17) Uani 1 d D . .
H91A H 0.7732 0.7219 -1.6583 0.174 Uiso 1 calc R . .
H91B H 0.6853 0.6651 -1.6609 0.174 Uiso 1 calc R . .

loop_
_atom_site_aniso_label
_atom_site_aniso_U_11
_atom_site_aniso_U_22
_atom_site_aniso_U_33
_atom_site_aniso_U_23
_atom_site_aniso_U_13
_atom_site_aniso_U_12
Pt1 0.0328(3) 0.0269(3) 0.0317(3) -0.0023(3) 0.0056(2) -0.0003(3)
Pt2 0.0319(3) 0.0240(3) 0.0314(3) 0.0023(3) 0.0068(2) -0.0010(3)
Pd 0.0318(6) 0.0262(6) 0.0332(6) 0.0018(5) 0.0062(5) -0.0001(5)
P1 0.033(2) 0.0230(19) 0.034(2) 0.0000(17) 0.0097(17) 0.0014(16)
P2 0.030(2) 0.0276(19) 0.031(2) 0.0034(16) 0.0050(18) 0.0005(17)
P3 0.032(2) 0.030(2) 0.030(2) -0.0047(16) 0.0047(18) -0.0003(16)
P4 0.039(2) 0.025(2) 0.033(2) 0.0003(17) 0.0087(18) -0.0005(18)
P5 0.040(2) 0.026(2) 0.029(2) 0.0017(15) 0.0044(18) 0.0057(16)
F1 0.081(8) 0.037(5) 0.050(6) 0.010(5) 0.008(5) -0.008(6)
F2 0.094(9) 0.068(8) 0.059(7) 0.017(7) -0.018(7) 0.010(8)
F3 0.053(7) 0.100(10) 0.081(8) -0.024(9) -0.025(6) 0.027(8)
F4 0.041(6) 0.067(7) 0.072(8) -0.008(6) -0.009(6) -0.007(6)
F5 0.059(6) 0.036(5) 0.038(5) -0.006(4) 0.004(5) -0.012(5)
F6 0.069(8) 0.047(6) 0.051(6) -0.004(5) 0.020(6) -0.013(5)
F7 0.066(8) 0.102(10) 0.058(8) 0.010(7) 0.023(6) 0.007(7)
F8 0.092(10) 0.124(13) 0.056(8) -0.013(8) 0.030(7) 0.039(9)
F9 0.120(12) 0.051(7) 0.075(9) -0.018(6) 0.008(8) 0.032(7)
F10 0.090(9) 0.052(7) 0.055(7) -0.015(5) 0.004(6) -0.003(6)
F11 0.042(6) 0.048(7) 0.057(6) -0.001(5) 0.017(5) -0.002(5)
F12 0.047(7) 0.076(9) 0.100(10) 0.026(7) 0.009(7) -0.014(6)
F13 0.053(7) 0.053(7) 0.086(9) 0.016(6) -0.011(6) -0.036(6)
F14 0.071(7) 0.025(5) 0.060(7) -0.009(5) 0.001(6) 0.011(5)
F15 0.044(6) 0.040(5) 0.053(6) 0.008(5) 0.012(5) 0.006(4)
F16 0.054(6) 0.047(6) 0.076(8) 0.010(6) 0.030(6) 0.006(6)
F17 0.060(8) 0.082(9) 0.127(12) 0.020(9) 0.049(8) -0.013(7)
F18 0.089(11) 0.092(11) 0.152(16) 0.010(10) 0.043(11) -0.052(9)
F19 0.172(16) 0.031(7) 0.114(12) -0.012(7) 0.065(11) -0.042(8)
F20 0.058(7) 0.044(6) 0.070(8) 0.011(5) 0.027(6) -0.020(5)
C1 0.030(8) 0.032(8) 0.037(8) -0.008(8) -0.009(6) -0.003(8)
C2 0.031(9) 0.051(11) 0.042(10) -0.015(8) 0.000(8) 0.009(8)
C3 0.091(17) 0.049(12) 0.042(11) -0.017(9) -0.001(11) 0.009(12)
C4 0.041(10) 0.048(11) 0.078(14) -0.022(11) -0.024(9) 0.026(10)
C5 0.052(11) 0.033(9) 0.048(11) -0.015(8) -0.004(9) -0.004(8)
C6 0.045(10) 0.027(8) 0.037(9) 0.002(7) 0.010(8) -0.001(7)
C7 0.049(11) 0.043(10) 0.035(10) 0.001(8) -0.006(8) 0.010(8)
C8 0.035(9) 0.054(12) 0.039(9) 0.006(8) 0.017(7) 0.003(8)
C9 0.035(10) 0.13(2) 0.035(10) 0.006(13) 0.020(8) 0.019(13)
C10 0.033(11) 0.11(2) 0.045(12) -0.026(13) 0.005(9) 0.044(12)
C11 0.067(15) 0.076(15) 0.040(12) -0.028(11) -0.009(11) 0.029(12)
C12 0.036(9) 0.037(9) 0.051(11) 0.013(8) 0.013(8) 0.001(7)
C13 0.040(10) 0.038(9) 0.021(8) -0.004(7) -0.006(7) 0.012(7)
C14 0.053(11) 0.032(9) 0.034(9) 0.003(7) 0.004(8) -0.001(8)
C15 0.025(9) 0.034(9) 0.055(11) 0.007(8) 0.006(8) -0.011(7)
C16 0.070(15) 0.039(10) 0.059(13) -0.001(9) -0.002(11) -0.025(10)
C17 0.078(15) 0.035(10) 0.027(9) 0.007(7) -0.017(9) -0.005(9)
C18 0.055(12) 0.039(10) 0.031(9) 0.002(7) 0.008(8) -0.012(8)
C19 0.026(8) 0.046(10) 0.030(8) 0.012(7) 0.015(7) -0.011(7)
C20 0.039(9) 0.027(8) 0.045(10) 0.013(7) 0.006(8) -0.008(7)
C21 0.040(11) 0.057(13) 0.079(15) -0.005(11) 0.014(10) -0.004(9)
C22 0.033(11) 0.070(15) 0.095(18) 0.041(13) 0.011(11) -0.024(10)
C23 0.099(19) 0.051(13) 0.061(14) 0.006(10) -0.011(13) -0.047(13)
C24 0.059(12) 0.017(8) 0.041(10) 0.002(7) 0.014(9) -0.007(7)
C25 0.047(11) 0.030(8) 0.038(10) -0.001(7) -0.012(8) 0.002(7)
C26 0.033(9) 0.032(8) 0.039(9) 0.012(7) -0.012(7) 0.005(7)
C27 0.060(13) 0.028(9) 0.070(14) 0.024(9) -0.006(11) -0.006(9)
C28 0.061(14) 0.053(12) 0.062(14) 0.006(10) -0.035(11) 0.002(11)
C29 0.057(12) 0.052(12) 0.050(12) 0.009(9) -0.008(10) 0.015(10)
C30 0.049(11) 0.047(10) 0.024(8) 0.005(7) 0.005(7) 0.024(8)
C31 0.049(10) 0.028(8) 0.047(10) 0.002(8) 0.016(8) 0.006(8)
C32 0.036(10) 0.031(9) 0.058(11) 0.000(8) -0.001(8) 0.010(7)
C33 0.057(14) 0.056(13) 0.091(17) 0.011(12) 0.005(12) -0.025(11)
C34 0.058(14) 0.070(15) 0.095(19) -0.026(14) 0.030(13) -0.040(12)
C35 0.054(14) 0.071(15) 0.095(19) -0.022(14) -0.002(13) 0.007(12)
C36 0.041(10) 0.051(11) 0.055(11) -0.012(10) 0.015(8) 0.006(9)
C37 0.067(13) 0.038(10) 0.028(9) 0.010(8) 0.010(9) 0.009(9)
C38 0.042(11) 0.057(13) 0.051(11) -0.005(9) 0.028(9) -0.003(9)
C39 0.049(12) 0.092(16) 0.036(10) -0.006(10) 0.016(9) 0.009(11)
C40 0.049(12) 0.070(14) 0.044(11) 0.020(10) 0.001(9) 0.006(10)
C41 0.096(19) 0.058(14) 0.055(13) 0.002(10) 0.031(13) 0.028(13)
C42 0.038(10) 0.055(12) 0.053(12) 0.002(9) -0.008(9) 0.011(9)
C43 0.064(13) 0.036(10) 0.030(9) -0.006(8) 0.005(9) -0.005(9)
C44 0.021(8) 0.044(10) 0.047(10) 0.007(8) -0.011(7) 0.003(7)
C45 0.064(14) 0.043(11) 0.062(13) 0.011(9) -0.003(11) 0.019(10)
C46 0.083(16) 0.032(10) 0.051(12) 0.000(9) 0.016(11) -0.003(10)
C47 0.079(15) 0.048(11) 0.036(10) -0.013(9) 0.036(10) -0.029(10)
C48 0.047(10) 0.017(7) 0.043(10) 0.006(7) 0.001(8) -0.005(7)
C49 0.035(9) 0.036(9) 0.022(8) 0.002(6) 0.007(7) 0.005(7)
C50 0.050(12) 0.061(12) 0.042(11) -0.026(10) 0.006(9) -0.006(10)
C51 0.057(14) 0.080(16) 0.077(16) -0.052(13) 0.027(12) -0.007(12)
C52 0.040(13) 0.12(2) 0.10(2) -0.058(18) 0.001(13) 0.008(13)
C53 0.071(14) 0.051(11) 0.054(12) -0.021(9) -0.008(11) 0.056(11)
C54 0.061(13) 0.057(12) 0.041(11) -0.009(9) 0.009(9) 0.024(10)
C55 0.049(11) 0.043(10) 0.035(9) -0.017(8) 0.024(8) -0.003(9)
C56 0.059(13) 0.050(11) 0.049(11) -0.003(9) 0.012(10) -0.025(10)
C57 0.056(12) 0.060(14) 0.050(11) -0.003(10) 0.002(9) 0.007(10)
C58 0.066(14) 0.032(10) 0.082(16) 0.000(10) 0.020(12) -0.003(9)
C59 0.051(13) 0.042(11) 0.091(17) 0.006(11) 0.025(12) 0.003(9)
C60 0.044(10) 0.019(9) 0.071(13) -0.003(8) 0.013(9) 0.000(7)
C61 0.052(11) 0.037(9) 0.030(9) 0.015(7) 0.001(8) 0.013(8)
C62 0.059(12) 0.051(11) 0.030(9) 0.009(8) 0.015(8) 0.000(9)
C63 0.047(12) 0.087(16) 0.055(13) 0.030(12) 0.010(10) 0.023(11)
C64 0.069(16) 0.16(3) 0.030(11) 0.046(15) -0.013(11) -0.029(18)
C65 0.052(13) 0.081(16) 0.071(16) -0.002(13) -0.009(12) 0.024(12)
C66 0.054(13) 0.059(13) 0.059(13) 0.017(11) 0.016(10) 0.026(10)
C67 0.028(9) 0.025(8) 0.053(11) 0.003(8) 0.018(8) -0.011(7)
C68 0.076(14) 0.030(9) 0.049(12) -0.003(8) 0.020(10) 0.008(9)
C69 0.045(11) 0.045(11) 0.084(16) 0.002(11) -0.021(11) 0.000(9)
C70 0.080(17) 0.033(11) 0.10(2) -0.012(12) 0.027(15) -0.002(10)
C71 0.062(14) 0.026(9) 0.082(16) 0.016(10) 0.023(12) 0.000(9)
C72 0.058(12) 0.042(10) 0.037(10) -0.008(8) 0.025(9) -0.006(9)
C73 0.029(8) 0.049(11) 0.024(8) -0.001(7) 0.004(6) -0.002(7)
C74 0.035(10) 0.049(11) 0.043(10) 0.000(8) 0.009(8) 0.015(8)
C75 0.041(11) 0.071(14) 0.051(12) 0.002(10) 0.012(9) 0.013(10)
C76 0.039(10) 0.075(14) 0.058(12) 0.007(12) 0.019(9) -0.001(11)
C77 0.059(14) 0.073(15) 0.067(15) -0.009(12) 0.010(12) 0.006(12)
C78 0.045(11) 0.044(11) 0.046(11) -0.003(9) -0.004(9) -0.006(9)
C79 0.032(9) 0.038(9) 0.043(10) 0.007(8) 0.002(8) 0.000(7)
C80 0.057(12) 0.048(11) 0.038(10) -0.010(8) 0.035(9) 0.009(9)
C81 0.067(14) 0.062(14) 0.051(13) 0.012(10) 0.011(11) -0.006(12)
C82 0.11(2) 0.026(10) 0.053(13) 0.013(9) 0.044(13) 0.009(11)
C83 0.084(17) 0.046(12) 0.081(18) -0.001(11) 0.044(14) -0.002(11)
C84 0.050(11) 0.025(8) 0.054(11) -0.004(8) 0.010(9) 0.000(8)
C85 0.037(9) 0.019(7) 0.037(8) -0.001(7) -0.002(7) 0.013(7)
C86 0.037(9) 0.051(10) 0.033(8) -0.009(8) -0.006(7) 0.010(9)
C87 0.054(12) 0.045(11) 0.050(11) 0.016(9) 0.018(9) -0.002(9)
C88 0.070(15) 0.029(10) 0.079(16) 0.028(10) 0.004(12) 0.006(9)
C89 0.047(11) 0.021(8) 0.057(12) 0.015(7) 0.012(9) 0.014(7)
C90 0.033(9) 0.047(10) 0.030(9) 0.006(8) -0.009(7) -0.004(8)
Cl2 0.203(9) 0.141(7) 0.167(8) -0.010(6) 0.038(7) 0.019(6)
Cl1 0.203(9) 0.141(7) 0.167(8) -0.010(6) 0.038(7) 0.019(6)
C91 0.08(2) 0.25(5) 0.11(3) -0.04(3) 0.03(2) 0.01(3)

loop_
_atom_type_symbol
_atom_type_description
_atom_type_scat_dispersion_real
_atom_type_scat_dispersion_imag
_atom_type_scat_source
C C 0.0033 0.0016 'International Tables Vol C Tables 4.2.6.8 and 6.1.1.4'
H H 0.0000 0.0000 'International Tables Vol C Tables 4.2.6.8 and 6.1.1.4'
Cl Cl 0.1484 0.1585 'International Tables Vol C Tables 4.2.6.8 and 6.1.1.4'
F F 0.0171 0.0103 'International Tables Vol C Tables 4.2.6.8 and 6.1.1.4'
P P 0.1023 0.0942 'International Tables Vol C Tables 4.2.6.8 and 6.1.1.4'
Pd Pd -0.9988 1.0072 'International Tables Vol C Tables 4.2.6.8 and 6.1.1.4'
Pt Pt -1.7033 8.3905 'International Tables Vol C Tables 4.2.6.8 and 6.1.1.4'

loop_
_geom_angle_atom_site_label_1
_geom_angle_atom_site_label_2
_geom_angle_atom_site_label_3
_geom_angle
_geom_angle_site_symmetry_1
_geom_angle_site_symmetry_3
_geom_angle_publ_flag
C7 Pt1 C1 85.9(6) . . ?
C7 Pt1 P3 88.0(5) . . ?
C1 Pt1 P3 169.9(5) . . ?
C7 Pt1 P1 176.4(5) . . ?
C1 Pt1 P1 92.1(4) . . ?
P3 Pt1 P1 94.39(15) . . ?
C13 Pt2 C19 176.2(7) . . ?
C13 Pt2 P2 89.6(4) . . ?
C19 Pt2 P2 90.0(5) . . ?
C13 Pt2 P5 90.6(4) . . ?
C19 Pt2 P5 89.2(5) . . ?
P2 Pt2 P5 171.61(14) . . ?
C13 Pt2 Pd 104.0(4) . . ?
C19 Pt2 Pd 78.3(4) . . ?
P2 Pt2 Pd 44.55(10) . . ?
P5 Pt2 Pd 143.12(10) . . ?
P2 Pd P1 101.20(15) . . ?
P2 Pd P4 166.57(16) . . ?
P1 Pd P4 91.45(14) . . ?
P2 Pd Pt2 46.89(11) . . ?
P1 Pd Pt2 147.97(11) . . ?
P4 Pd Pt2 120.58(11) . . ?
C31 P1 C25 103.2(8) . . ?
C31 P1 Pd 103.7(6) . . ?
C25 P1 Pd 113.9(5) . . ?
C31 P1 Pt1 110.8(6) . . ?
C25 P1 Pt1 108.0(6) . . ?
Pd P1 Pt1 116.28(17) . . ?
C37 P2 C43 108.9(9) . . ?
C37 P2 Pd 122.9(6) . . ?
C43 P2 Pd 113.3(6) . . ?
C37 P2 Pt2 105.5(6) . . ?
C43 P2 Pt2 116.3(6) . . ?
Pd P2 Pt2 88.55(14) . . ?
C55 P3 C49 102.9(7) . . ?
C55 P3 P4 102.0(6) . . ?
C49 P3 P4 111.7(5) . . ?
C55 P3 Pt1 119.0(7) . . ?
C49 P3 Pt1 115.0(5) . . ?
P4 P3 Pt1 105.6(2) . . ?
C61 P4 C67 103.5(8) . . ?
C61 P4 P3 105.7(6) . . ?
C67 P4 P3 108.5(6) . . ?
C61 P4 Pd 120.5(6) . . ?
C67 P4 Pd 117.1(6) . . ?
P3 P4 Pd 100.70(19) . . ?
C73 P5 C85 105.0(7) . . ?
C73 P5 C79 101.3(7) . . ?
C85 P5 C79 104.6(7) . . ?
C73 P5 Pt2 118.4(5) . . ?
C85 P5 Pt2 114.8(5) . . ?
C79 P5 Pt2 111.1(5) . . ?
C6 C1 C2 114.7(14) . . ?
C6 C1 Pt1 121.2(12) . . ?
C2 C1 Pt1 123.9(12) . . ?
C3 C2 F1 115.2(17) . . ?
C3 C2 C1 125.4(18) . . ?
F1 C2 C1 119.3(14) . . ?
F2 C3 C2 123(2) . . ?
F2 C3 C4 119.9(19) . . ?
C2 C3 C4 116.7(19) . . ?
C3 C4 F3 118(2) . . ?
C3 C4 C5 122.4(17) . . ?
F3 C4 C5 119.2(19) . . ?
F4 C5 C4 121.4(17) . . ?
F4 C5 C6 122.6(16) . . ?
C4 C5 C6 116.0(16) . . ?
C1 C6 F5 121.4(15) . . ?
C1 C6 C5 124.6(15) . . ?
F5 C6 C5 114.0(14) . . ?
C12 C7 C8 115.2(16) . . ?
C12 C7 Pt1 123.8(13) . . ?
C8 C7 Pt1 121.0(13) . . ?
F6 C8 C9 118.6(18) . . ?
F6 C8 C7 120.6(15) . . ?
C9 C8 C7 120(2) . . ?
F7 C9 C8 118(2) . . ?
F7 C9 C10 120.8(18) . . ?
C8 C9 C10 122(2) . . ?
C11 C10 F8 123(2) . . ?
C11 C10 C9 118.6(18) . . ?
F8 C10 C9 118(2) . . ?
C10 C11 C12 123(2) . . ?
C10 C11 F9 122(2) . . ?
C12 C11 F9 116(2) . . ?
F10 C12 C11 119.9(18) . . ?
F10 C12 C7 118.9(16) . . ?
C11 C12 C7 121.1(18) . . ?
C18 C13 C14 113.1(16) . . ?
C18 C13 Pt2 123.0(13) . . ?
C14 C13 Pt2 123.7(11) . . ?
F11 C14 C15 117.5(16) . . ?
F11 C14 C13 120.6(14) . . ?
C15 C14 C13 121.8(15) . . ?
F12 C15 C16 119.5(15) . . ?
F12 C15 C14 120.5(15) . . ?
C16 C15 C14 119.8(16) . . ?
C15 C16 C17 121.0(17) . . ?
C15 C16 F13 120.2(19) . . ?
C17 C16 F13 118.7(18) . . ?
F14 C17 C18 127(2) . . ?
F14 C17 C16 118.4(17) . . ?
C18 C17 C16 114.9(17) . . ?
C13 C18 F15 118.6(15) . . ?
C13 C18 C17 128.9(19) . . ?
F15 C18 C17 112.4(16) . . ?
C24 C19 C20 113.7(14) . . ?
C24 C19 Pt2 126.8(13) . . ?
C20 C19 Pt2 119.3(12) . . ?
F16 C20 C21 119.0(16) . . ?
F16 C20 C19 119.2(13) . . ?
C21 C20 C19 121.8(16) . . ?
F17 C21 C20 121.2(19) . . ?
F17 C21 C22 116.9(19) . . ?
C20 C21 C22 121.9(18) . . ?
F18 C22 C21 122(2) . . ?
F18 C22 C23 120(2) . . ?
C21 C22 C23 118.5(17) . . ?
F19 C23 C24 124(2) . . ?
F19 C23 C22 118.4(18) . . ?
C24 C23 C22 118(2) . . ?
C19 C24 C23 126.5(19) . . ?
C19 C24 F20 119.5(14) . . ?
C23 C24 F20 114.0(16) . . ?
C26 C25 C30 118.9(15) . . ?
C26 C25 P1 120.1(13) . . ?
C30 C25 P1 120.9(14) . . ?
C25 C26 C27 121.4(17) . . ?
C28 C27 C26 119.3(18) . . ?
C27 C28 C29 118.9(18) . . ?
C28 C29 C30 124(2) . . ?
C25 C30 C29 117.2(17) . . ?
C32 C31 C36 120.2(17) . . ?
C32 C31 P1 120.3(14) . . ?
C36 C31 P1 119.5(13) . . ?
C33 C32 C31 119.5(18) . . ?
C32 C33 C34 120(2) . . ?
C35 C34 C33 121(2) . . ?
C34 C35 C36 120(2) . . ?
C35 C36 C31 119(2) . . ?
C42 C37 C38 116.8(18) . . ?
C42 C37 P2 123.2(15) . . ?
C38 C37 P2 119.8(13) . . ?
C39 C38 C37 126.2(18) . . ?
C38 C39 C40 115(2) . . ?
C41 C40 C39 122(2) . . ?
C40 C41 C42 122(2) . . ?
C37 C42 C41 119(2) . . ?
C48 C43 C44 117.7(16) . . ?
C48 C43 P2 118.3(14) . . ?
C44 C43 P2 124.0(15) . . ?
C45 C44 C43 120.0(17) . . ?
C46 C45 C44 121.9(18) . . ?
C45 C46 C47 121.1(18) . . ?
C48 C47 C46 115.8(18) . . ?
C43 C48 C47 123.2(17) . . ?
C50 C49 C54 120.9(16) . . ?
C50 C49 P3 117.4(13) . . ?
C54 C49 P3 121.2(13) . . ?
C49 C50 C51 120(2) . . ?
C52 C51 C50 122(2) . . ?
C53 C52 C51 117(2) . . ?
C52 C53 C54 123(2) . . ?
C49 C54 C53 115.8(19) . . ?
C56 C55 C60 118.8(17) . . ?
C56 C55 P3 121.2(14) . . ?
C60 C55 P3 119.8(15) . . ?
C57 C56 C55 119.2(19) . . ?
C56 C57 C58 123(2) . . ?
C59 C58 C57 117.6(19) . . ?
C60 C59 C58 120.4(19) . . ?
C59 C60 C55 121.2(18) . . ?
C62 C61 C66 116.6(16) . . ?
C62 C61 P4 126.6(15) . . ?
C66 C61 P4 116.8(13) . . ?
C63 C62 C61 124(2) . . ?
C62 C63 C64 119(2) . . ?
C65 C64 C63 119(2) . . ?
C66 C65 C64 120(2) . . ?
C65 C66 C61 120.7(19) . . ?
C72 C67 C68 117.6(16) . . ?
C72 C67 P4 119.9(14) . . ?
C68 C67 P4 122.1(13) . . ?
C67 C68 C69 121.1(18) . . ?
C70 C69 C68 118(2) . . ?
C69 C70 C71 122(2) . . ?
C70 C71 C72 119(2) . . ?
C67 C72 C71 121.4(19) . . ?
C74 C73 C78 117.4(16) . . ?
C74 C73 P5 124.1(13) . . ?
C78 C73 P5 118.5(13) . . ?
C73 C74 C75 120.8(18) . . ?
C76 C75 C74 117.8(19) . . ?
C75 C76 C77 125.9(19) . . ?
C78 C77 C76 115(2) . . ?
C77 C78 C73 123.3(19) . . ?
C84 C79 C80 120.1(17) . . ?
C84 C79 P5 120.4(14) . . ?
C80 C79 P5 119.0(12) . . ?
C81 C80 C79 116.7(19) . . ?
C82 C81 C80 123(2) . . ?
C81 C82 C83 120(2) . . ?
C82 C83 C84 119(2) . . ?
C79 C84 C83 121(2) . . ?
C90 C85 C86 118.4(16) . . ?
C90 C85 P5 120.0(13) . . ?
C86 C85 P5 120.8(13) . . ?
C85 C86 C87 119.8(17) . . ?
C88 C87 C86 122.2(18) . . ?
C87 C88 C89 118.4(17) . . ?
C88 C89 C90 117.9(17) . . ?
C85 C90 C89 123.1(17) . . ?
Cl2 C91 Cl1 116.1(12) . . ?

loop_
_geom_bond_atom_site_label_1
_geom_bond_atom_site_label_2
_geom_bond_distance
_geom_bond_site_symmetry_2
_geom_bond_publ_flag
Pt1 C7 2.071(18) . ?
Pt1 C1 2.095(14) . ?
Pt1 P3 2.288(4) . ?
Pt1 P1 2.377(4) . ?
Pt2 C13 2.078(17) . ?
Pt2 C19 2.111(15) . ?
Pt2 P2 2.364(4) . ?
Pt2 P5 2.366(4) . ?
Pt2 Pd 3.2370(14) . ?
Pd P2 2.272(4) . ?
Pd P1 2.321(4) . ?
Pd P4 2.418(4) . ?
P1 C31 1.849(18) . ?
P1 C25 1.851(16) . ?
P2 C37 1.78(2) . ?
P2 C43 1.843(19) . ?
P3 C55 1.823(18) . ?
P3 C49 1.863(16) . ?
P3 P4 2.240(6) . ?
P4 C61 1.803(17) . ?
P4 C67 1.824(16) . ?
P5 C73 1.827(16) . ?
P5 C85 1.850(16) . ?
P5 C79 1.858(18) . ?
F1 C2 1.40(2) . ?
F2 C3 1.35(2) . ?
F3 C4 1.383(19) . ?
F4 C5 1.32(2) . ?
F5 C6 1.370(18) . ?
F6 C8 1.32(2) . ?
F7 C9 1.34(3) . ?
F8 C10 1.35(2) . ?
F9 C11 1.41(3) . ?
F10 C12 1.35(2) . ?
F11 C14 1.357(19) . ?
F12 C15 1.345(19) . ?
F13 C16 1.40(2) . ?
F14 C17 1.36(2) . ?
F15 C18 1.36(2) . ?
F16 C20 1.327(19) . ?
F17 C21 1.33(2) . ?
F18 C22 1.35(2) . ?
F19 C23 1.36(3) . ?
F20 C24 1.39(2) . ?
C1 C6 1.34(2) . ?
C1 C2 1.41(2) . ?
C2 C3 1.37(3) . ?
C3 C4 1.37(3) . ?
C4 C5 1.40(3) . ?
C5 C6 1.42(2) . ?
C7 C12 1.42(2) . ?
C7 C8 1.43(2) . ?
C8 C9 1.38(2) . ?
C9 C10 1.41(4) . ?
C10 C11 1.31(3) . ?
C11 C12 1.39(3) . ?
C13 C18 1.35(2) . ?
C13 C14 1.42(2) . ?
C14 C15 1.39(2) . ?
C15 C16 1.37(3) . ?
C16 C17 1.40(3) . ?
C17 C18 1.37(2) . ?
C19 C24 1.35(2) . ?
C19 C20 1.45(2) . ?
C20 C21 1.34(2) . ?
C21 C22 1.39(3) . ?
C22 C23 1.40(3) . ?
C23 C24 1.38(2) . ?
C25 C26 1.40(2) . ?
C25 C30 1.42(2) . ?
C26 C27 1.44(2) . ?
C27 C28 1.37(3) . ?
C28 C29 1.39(3) . ?
C29 C30 1.42(2) . ?
C31 C32 1.40(2) . ?
C31 C36 1.41(2) . ?
C32 C33 1.38(3) . ?
C33 C34 1.41(3) . ?
C34 C35 1.37(3) . ?
C35 C36 1.40(3) . ?
C37 C42 1.40(3) . ?
C37 C38 1.41(3) . ?
C38 C39 1.39(3) . ?
C39 C40 1.41(3) . ?
C40 C41 1.38(3) . ?
C41 C42 1.42(3) . ?
C43 C48 1.38(3) . ?
C43 C44 1.43(2) . ?
C44 C45 1.40(3) . ?
C45 C46 1.34(3) . ?
C46 C47 1.45(3) . ?
C47 C48 1.43(2) . ?
C49 C50 1.36(2) . ?
C49 C54 1.42(2) . ?
C50 C51 1.41(3) . ?
C51 C52 1.38(4) . ?
C52 C53 1.36(4) . ?
C53 C54 1.46(2) . ?
C55 C56 1.39(3) . ?
C55 C60 1.42(2) . ?
C56 C57 1.36(3) . ?
C57 C58 1.42(3) . ?
C58 C59 1.39(3) . ?
C59 C60 1.38(3) . ?
C61 C62 1.37(2) . ?
C61 C66 1.44(3) . ?
C62 C63 1.33(3) . ?
C63 C64 1.43(4) . ?
C64 C65 1.41(4) . ?
C65 C66 1.36(3) . ?
C67 C72 1.39(2) . ?
C67 C68 1.40(3) . ?
C68 C69 1.44(3) . ?
C69 C70 1.36(3) . ?
C70 C71 1.36(3) . ?
C71 C72 1.41(3) . ?
C73 C74 1.38(2) . ?
C73 C78 1.43(2) . ?
C74 C75 1.41(3) . ?
C75 C76 1.35(3) . ?
C76 C77 1.39(3) . ?
C77 C78 1.38(3) . ?
C79 C84 1.37(2) . ?
C79 C80 1.44(3) . ?
C80 C81 1.39(3) . ?
C81 C82 1.37(3) . ?
C82 C83 1.39(3) . ?
C83 C84 1.40(3) . ?
C85 C90 1.37(2) . ?
C85 C86 1.37(2) . ?
C86 C87 1.40(2) . ?
C87 C88 1.39(3) . ?
C88 C89 1.40(3) . ?
C89 C90 1.42(2) . ?
Cl2 C91 1.739(2) . ?
Cl1 C91 1.740(2) . ?
